data_7024665
loop_
_publ_author_name
'Wu, Guo-Xing'
'Wu, Hai-Shun'
'Zhang, Xian-Ming'

_publ_section_title
;
 A hybrid cobalt hydroxyacetate magnet: ionothermal synthesis, 3-D Co-O-Co
 connectivity and spin glass behavior.
;
_journal_issue 5
_journal_name_full 'Dalton transactions (Cambridge, England : 2003)'
_journal_page_first 1179
_journal_page_last 1181
_journal_paper_doi 10.1039/b919966g
_journal_volume 39
_journal_year 2010
_chemical_formula_sum 'C8 H14 Co3 O10'
_chemical_formula_weight 446.98
_chemical_name_systematic
;
?
;
_space_group_IT_number 88
_symmetry_cell_setting tetragonal
_symmetry_space_group_name_Hall '-I 4ad'
_symmetry_space_group_name_H-M 'I 41/a :2'
_atom_sites_solution_hydrogens geom
_atom_sites_solution_primary direct
_atom_sites_solution_secondary difmap
_audit_creation_method SHELXL-97
_cell_angle_alpha 90.00
_cell_angle_beta 90.00
_cell_angle_gamma 90.00
_cell_formula_units_Z 4
_cell_length_a 8.6768(6)
_cell_length_b 8.6768(6)
_cell_length_c 17.3688(16)
_cell_measurement_temperature 298(2)
_cell_volume 1307.64(18)
_computing_cell_refinement 'SMART (Bruker, 2001)'
_computing_data_collection 'SMART (Bruker, 2001)'
_computing_data_reduction 'SAINT (Bruker, 2001)'
_computing_molecular_graphics 'ORTEP-II (Johnson, 1976)'
_computing_publication_material 'SHELXL-97 (Sheldrick, 1997)'
_computing_structure_refinement 'SHELXL-97 (Sheldrick, 1997)'
_computing_structure_solution 'SHELXS-97 (Sheldrick, 1990)'
_diffrn_ambient_temperature 298(2)
_diffrn_measured_fraction_theta_full 0.991
_diffrn_measured_fraction_theta_max 0.991
_diffrn_measurement_device_type 'Bruker Apex CCD Diffractometer'
_diffrn_measurement_method '\f and \w scan'
_diffrn_radiation_monochromator graphite
_diffrn_radiation_source 'fine-focus sealed tube'
_diffrn_radiation_type MoK\a
_diffrn_radiation_wavelength 0.71073
_diffrn_reflns_av_R_equivalents 0.0287
_diffrn_reflns_av_sigmaI/netI 0.0216
_diffrn_reflns_limit_h_max 9
_diffrn_reflns_limit_h_min -10
_diffrn_reflns_limit_k_max 10
_diffrn_reflns_limit_k_min -10
_diffrn_reflns_limit_l_max 20
_diffrn_reflns_limit_l_min -21
_diffrn_reflns_number 3430
_diffrn_reflns_theta_full 25.93
_diffrn_reflns_theta_max 25.93
_diffrn_reflns_theta_min 2.62
_exptl_absorpt_coefficient_mu 3.810
_exptl_absorpt_correction_T_max 0.8943
_exptl_absorpt_correction_T_min 0.6578
_exptl_absorpt_correction_type empirical
_exptl_absorpt_process_details 'SADABS, Sheldrick, 1997'
_exptl_crystal_colour red
_exptl_crystal_density_diffrn 2.270
_exptl_crystal_density_method 'not measured'
_exptl_crystal_description block
_exptl_crystal_F_000 892
_exptl_crystal_size_max 0.12
_exptl_crystal_size_mid 0.05
_exptl_crystal_size_min 0.03
_refine_diff_density_max 0.689
_refine_diff_density_min -0.478
_refine_diff_density_rms 0.108
_refine_ls_extinction_coef 0.0035(6)
_refine_ls_extinction_expression Fc^*^=kFc[1+0.001xFc^2^\l^3^/sin(2\q)]^-1/4^
_refine_ls_extinction_method SHELXL
_refine_ls_goodness_of_fit_ref 1.178
_refine_ls_hydrogen_treatment constr
_refine_ls_matrix_type full
_refine_ls_number_parameters 51
_refine_ls_number_reflns 628
_refine_ls_number_restraints 0
_refine_ls_restrained_S_all 1.178
_refine_ls_R_factor_all 0.0359
_refine_ls_R_factor_gt 0.0329
_refine_ls_shift/su_max 0.000
_refine_ls_shift/su_mean 0.000
_refine_ls_structure_factor_coef Fsqd
_refine_ls_weighting_details 'calc w=1/[\s^2^(Fo^2^)+(0.0361P)^2^+7.8509P] where P=(Fo^2^+2Fc^2^)/3'
_refine_ls_weighting_scheme calc
_refine_ls_wR_factor_gt 0.0836
_refine_ls_wR_factor_ref 0.0857
_reflns_number_gt 586
_reflns_number_total 628
_reflns_threshold_expression >2sigma(I)
_cod_data_source_file b919966g.txt
_cod_data_source_block sad
_cod_depositor_comments
;
The following automatic conversions were performed:

'_symmetry_cell_setting' value 'Tetragonal' changed to 'tetragonal'
according to /home/saulius/struct/CIF-dictionaries/cif_core.dic
dictionary named 'cif_core.dic' version 2.4.2 from
2011-04-26.

'_exptl_absorpt_correction_type' value 'Empirical'
changed to 'empirical' according to
/home/saulius/struct/CIF-dictionaries/cif_core.dic dictionary named
'cif_core.dic' version 2.4.2 from 2011-04-26.

Automatic conversion script
Id: cif_fix_values 1891 2012-01-12 08:04:46Z andrius 
;
_cod_original_sg_symbol_H-M I4(1)/a
_cod_database_code 7024665

loop_
_symmetry_equiv_pos_as_xyz
'x, y, z'
'-x+1/2, -y, z+1/2'
'-y+3/4, x+1/4, z+1/4'
'y+3/4, -x+3/4, z+3/4'
'x+1/2, y+1/2, z+1/2'
'-x+1, -y+1/2, z+1'
'-y+5/4, x+3/4, z+3/4'
'y+5/4, -x+5/4, z+5/4'
'-x, -y, -z'
'x-1/2, y, -z-1/2'
'y-3/4, -x-1/4, -z-1/4'
'-y-3/4, x-3/4, -z-3/4'
'-x+1/2, -y+1/2, -z+1/2'
'x, y+1/2, -z'
'y-1/4, -x+1/4, -z+1/4'
'-y-1/4, x-1/4, -z-1/4'

loop_
_atom_site_label
_atom_site_type_symbol
_atom_site_fract_x
_atom_site_fract_y
_atom_site_fract_z
_atom_site_U_iso_or_equiv
_atom_site_adp_type
_atom_site_occupancy
_atom_site_symmetry_multiplicity
_atom_site_calc_flag
_atom_site_refinement_flags
Co1 Co 0.5000 0.7500 0.1250 0.0128(3) Uani 1 4 d S
Co2 Co 0.5000 0.5000 0.0000 0.0141(3) Uani 1 2 d S
O1 O 0.5000 0.7500 0.00743(17) 0.0074(7) Uani 1 2 d S
O2 O 0.2772(3) 0.5085(3) 0.03604(15) 0.0204(6) Uani 1 1 d .
O3 O 0.2762(3) 0.6696(3) 0.13593(14) 0.0179(6) Uani 1 1 d .
C1 C 0.0461(5) 0.5329(6) 0.1067(3) 0.0324(11) Uani 1 1 d .
H1A H 0.0098 0.5912 0.1500 0.049 Uiso 1 1 calc R
H1B H 0.0375 0.4248 0.1176 0.049 Uiso 1 1 calc R
H1C H -0.0150 0.5575 0.0622 0.049 Uiso 1 1 calc R
C2 C 0.2110(4) 0.5724(4) 0.0913(2) 0.0167(8) Uani 1 1 d .

loop_
_atom_site_aniso_label
_atom_site_aniso_U_11
_atom_site_aniso_U_22
_atom_site_aniso_U_33
_atom_site_aniso_U_23
_atom_site_aniso_U_13
_atom_site_aniso_U_12
Co1 0.0135(4) 0.0135(4) 0.0113(5) 0.000 0.000 0.000
Co2 0.0151(4) 0.0151(4) 0.0120(4) -0.0029(2) -0.0002(3) 0.0001(3)
O1 0.0134(17) 0.0066(15) 0.0021(14) 0.000 0.000 0.0003(13)
O2 0.0173(14) 0.0245(14) 0.0195(13) -0.0064(11) 0.0022(11) -0.0012(11)
O3 0.0169(13) 0.0214(14) 0.0156(13) -0.0036(11) 0.0034(10) -0.0030(11)
C1 0.022(2) 0.038(3) 0.037(3) -0.015(2) 0.0051(19) -0.0052(19)
C2 0.0177(19) 0.0159(18) 0.0164(17) -0.0005(14) -0.0007(14) 0.0007(14)

loop_
_atom_type_symbol
_atom_type_description
_atom_type_scat_dispersion_real
_atom_type_scat_dispersion_imag
_atom_type_scat_source
C C 0.0033 0.0016 'International Tables Vol C Tables 4.2.6.8 and 6.1.1.4'
H H 0.0000 0.0000 'International Tables Vol C Tables 4.2.6.8 and 6.1.1.4'
O O 0.0106 0.0060 'International Tables Vol C Tables 4.2.6.8 and 6.1.1.4'
Co Co 0.3494 0.9721 'International Tables Vol C Tables 4.2.6.8 and 6.1.1.4'

loop_
_geom_angle_atom_site_label_1
_geom_angle_atom_site_label_2
_geom_angle_atom_site_label_3
_geom_angle
_geom_angle_site_symmetry_1
_geom_angle_site_symmetry_3
O1 Co1 O1 180.0 15_565 .
O1 Co1 O3 84.74(7) 15_565 6_564
O1 Co1 O3 95.26(7) . 6_564
O1 Co1 O3 84.74(7) 15_565 .
O1 Co1 O3 95.26(7) . .
O3 Co1 O3 169.49(14) 6_564 .
O1 Co1 O3 95.26(7) 15_565 12_766
O1 Co1 O3 84.74(7) . 12_766
O3 Co1 O3 90.481(13) 6_564 12_766
O3 Co1 O3 90.481(13) . 12_766
O1 Co1 O3 95.26(7) 15_565 15_565
O1 Co1 O3 84.74(7) . 15_565
O3 Co1 O3 90.481(13) 6_564 15_565
O3 Co1 O3 90.481(13) . 15_565
O3 Co1 O3 169.49(14) 12_766 15_565
O2 Co2 O2 180.0(2) 9_665 .
O2 Co2 O3 88.77(10) 9_665 12_766
O2 Co2 O3 91.23(10) . 12_766
O2 Co2 O3 91.23(10) 9_665 4_454
O2 Co2 O3 88.77(10) . 4_454
O3 Co2 O3 180.0 12_766 4_454
O2 Co2 O1 86.88(8) 9_665 9_665
O2 Co2 O1 93.12(8) . 9_665
O3 Co2 O1 99.38(10) 12_766 9_665
O3 Co2 O1 80.62(10) 4_454 9_665
O2 Co2 O1 93.12(8) 9_665 .
O2 Co2 O1 86.88(8) . .
O3 Co2 O1 80.62(10) 12_766 .
O3 Co2 O1 99.38(10) 4_454 .
O1 Co2 O1 180.00(15) 9_665 .
Co1 O1 Co2 93.40(8) . .
Co1 O1 Co2 93.40(8) . 6_564
Co2 O1 Co2 173.19(15) . 6_564
C2 O2 Co2 133.6(3) . .
C2 O3 Co1 125.5(2) . .
C2 O3 Co2 137.7(2) . 3
Co1 O3 Co2 94.32(10) . 3
O2 C2 O3 123.8(4) . .
O2 C2 C1 118.4(3) . .
O3 C2 C1 117.8(3) . .

loop_
_geom_bond_atom_site_label_1
_geom_bond_atom_site_label_2
_geom_bond_distance
_geom_bond_site_symmetry_2
Co1 O1 2.042(3) 15_565
Co1 O1 2.042(3) .
Co1 O3 2.072(3) 6_564
Co1 O3 2.072(3) .
Co1 O3 2.072(2) 12_766
Co1 O3 2.072(2) 15_565
Co2 O2 2.034(3) 9_665
Co2 O2 2.034(3) .
Co2 O3 2.113(2) 12_766
Co2 O3 2.113(2) 4_454
Co2 O1 2.1730(2) 9_665
Co2 O1 2.1730(2) .
O1 Co2 2.1730(2) 6_564
O2 C2 1.248(5) .
O3 C2 1.277(5) .
O3 Co2 2.113(2) 3
C1 C2 1.496(6) .
